data_8104705
loop_
_publ_author_name
'Komane, Wesley K.'
'Mokolokolo, Pennie'
'Vatsha, Banele'
'Manicum, Amanda-Lee E.'

_publ_section_title
;
 The crystal structure of fac-tricarbonyl
 (N&#x2032;-benzoyl-N,N-diphenylcarbamimidothioato-\k2
 S,O)-(pyrazole-\kN)rhenium(I) --- methanol (1/1) C26H23O4N4SRe
;
_journal_issue 4
_journal_name_full 'Zeitschrift f\"ur Kristallographie - New Crystal Structures'
_journal_page_first 767
_journal_page_last 769
_journal_paper_doi 10.1515/ncrs-2021-0046
_journal_volume 236
_journal_year 2021
_chemical_formula_moiety 'C26 H19 N4 O4 Re S, C H4 O'
_chemical_formula_sum 'C27 H23 N4 O5 Re S'
_chemical_formula_weight 701.75
_space_group_crystal_system triclinic
_space_group_IT_number 2
_space_group_name_Hall '-P 1'
_space_group_name_H-M_alt 'P -1'
_atom_sites_solution_hydrogens mixed
_cell_angle_alpha 111.098(7)
_cell_angle_beta 94.467(7)
_cell_angle_gamma 98.295(7)
_cell_formula_units_Z 2
_cell_length_a 9.919(2)
_cell_length_b 11.752(3)
_cell_length_c 12.717(3)
_cell_measurement_reflns_used 9921
_cell_measurement_temperature 102(2)
_cell_measurement_theta_max 28.39
_cell_measurement_theta_min 2.55
_cell_volume 1355.0(6)
_computing_structure_refinement 'SHELXL-2018/3 (Sheldrick, 2018)'
_diffrn_ambient_temperature 102(2)
_diffrn_measured_fraction_theta_full 0.997
_diffrn_measured_fraction_theta_max 0.987
_diffrn_measurement_device_type 'Bruker APEX-II CCD'
_diffrn_measurement_method '\f and \w scans'
_diffrn_radiation_type MoK\a
_diffrn_radiation_wavelength 0.71073
_diffrn_reflns_av_R_equivalents 0.0666
_diffrn_reflns_av_unetI/netI 0.0520
_diffrn_reflns_Laue_measured_fraction_full 0.997
_diffrn_reflns_Laue_measured_fraction_max 0.987
_diffrn_reflns_limit_h_max 13
_diffrn_reflns_limit_h_min -13
_diffrn_reflns_limit_k_max 15
_diffrn_reflns_limit_k_min -15
_diffrn_reflns_limit_l_max 15
_diffrn_reflns_limit_l_min -16
_diffrn_reflns_number 28629
_diffrn_reflns_point_group_measured_fraction_full 0.997
_diffrn_reflns_point_group_measured_fraction_max 0.987
_diffrn_reflns_theta_full 25.242
_diffrn_reflns_theta_max 28.416
_diffrn_reflns_theta_min 2.525
_exptl_absorpt_coefficient_mu 4.605
_exptl_absorpt_correction_T_max 0.7457
_exptl_absorpt_correction_T_min 0.5538
_exptl_absorpt_correction_type multi-scan
_exptl_absorpt_process_details
;
SADABS-2016/2 (Bruker,2016/2) was used for absorption correction.
wR2(int) was 0.1280 before and 0.0937 after correction.
The Ratio of minimum to maximum transmission is 0.7427.
The \l/2 correction factor is Not present.
;
_exptl_crystal_colour yellow
_exptl_crystal_density_diffrn 1.720
_exptl_crystal_description Cuboid
_exptl_crystal_F_000 688
_exptl_crystal_size_max 0.323
_exptl_crystal_size_mid 0.166
_exptl_crystal_size_min 0.060
_refine_diff_density_max 1.367
_refine_diff_density_min -1.215
_refine_diff_density_rms 0.158
_refine_ls_extinction_coef .
_refine_ls_extinction_method none
_refine_ls_goodness_of_fit_ref 1.078
_refine_ls_hydrogen_treatment mixed
_refine_ls_matrix_type full
_refine_ls_number_parameters 352
_refine_ls_number_reflns 6727
_refine_ls_number_restraints 0
_refine_ls_restrained_S_all 1.078
_refine_ls_R_factor_all 0.0380
_refine_ls_R_factor_gt 0.0342
_refine_ls_shift/su_max 0.002
_refine_ls_shift/su_mean 0.000
_refine_ls_structure_factor_coef Fsqd
_refine_ls_weighting_details 'w=1/[\s^2^(Fo^2^)+(0.0282P)^2^+2.8708P] where P=(Fo^2^+2Fc^2^)/3'
_refine_ls_weighting_scheme calc
_refine_ls_wR_factor_gt 0.0825
_refine_ls_wR_factor_ref 0.0843
_reflns_Friedel_coverage 0.000
_reflns_Friedel_fraction_full .
_reflns_Friedel_fraction_max .
_reflns_number_gt 6176
_reflns_number_total 6727
_reflns_threshold_expression 'I > 2\s(I)'
_cod_data_source_file suppl_j_ncrs-2021-0046_suppl.cif
_cod_data_source_block shelx
_cod_original_cell_volume 1354.9(5)
_cod_database_code 8104705
_shelx_space_group_comment
;
The symmetry employed for this shelxl refinement is uniquely defined
by the following loop, which should always be used as a source of
symmetry information in preference to the above space-group names.
They are only intended as comments.
;
_shelx_estimated_absorpt_t_min 0.318
_shelx_estimated_absorpt_t_max 0.770

loop_
_space_group_symop_operation_xyz
'x, y, z'
'-x, -y, -z'

loop_
_atom_site_label
_atom_site_type_symbol
_atom_site_fract_x
_atom_site_fract_y
_atom_site_fract_z
_atom_site_U_iso_or_equiv
_atom_site_adp_type
_atom_site_occupancy
_atom_site_site_symmetry_order
_atom_site_calc_flag
_atom_site_refinement_flags_posn
_atom_site_refinement_flags_adp
_atom_site_refinement_flags_occupancy
_atom_site_disorder_assembly
_atom_site_disorder_group
Re1 Re 0.15615(2) 0.26486(2) 0.61077(2) 0.02059(6) Uani 1 1 d . . . . .
S1 S 0.13423(10) 0.46874(10) 0.74707(10) 0.0256(2) Uani 1 1 d . . . . .
O4 O 0.3664(3) 0.3055(3) 0.6821(3) 0.0266(6) Uani 1 1 d . . . . .
O2 O -0.1446(3) 0.2264(3) 0.5100(3) 0.0363(8) Uani 1 1 d . . . . .
O1 O 0.1892(4) 0.0175(3) 0.4294(3) 0.0473(10) Uani 1 1 d . . . . .
N3 N 0.4193(3) 0.5187(3) 0.7938(3) 0.0232(7) Uani 1 1 d . . . . .
O3 O 0.0642(4) 0.1328(4) 0.7692(3) 0.0426(9) Uani 1 1 d . . . . .
N1 N 0.2368(4) 0.3666(4) 0.5072(3) 0.0263(8) Uani 1 1 d . . . . .
N4 N 0.3080(3) 0.6801(3) 0.8412(3) 0.0214(7) Uani 1 1 d . . . . .
O9 O 0.5471(4) 0.1927(4) 0.4341(4) 0.0519(10) Uani 1 1 d . . . . .
N2 N 0.3377(4) 0.3371(4) 0.4425(4) 0.0357(9) Uani 1 1 d . . . . .
C2 C -0.0301(4) 0.2388(4) 0.5471(4) 0.0243(8) Uani 1 1 d . . . . .
C32 C 0.6289(4) 0.2788(4) 0.7371(4) 0.0238(8) Uani 1 1 d . . . . .
H32 H 0.566938 0.210060 0.682115 0.029 Uiso 1 1 calc R U . . .
C3 C 0.0987(5) 0.1825(4) 0.7086(4) 0.0287(9) Uani 1 1 d . . . . .
C33 C 0.7604(5) 0.2659(4) 0.7690(4) 0.0285(9) Uani 1 1 d . . . . .
H33 H 0.788788 0.188586 0.735104 0.034 Uiso 1 1 calc R U . . .
C7 C 0.4436(4) 0.4044(4) 0.7505(3) 0.0212(8) Uani 1 1 d . . . . .
C31 C 0.5870(4) 0.3918(4) 0.7851(3) 0.0207(8) Uani 1 1 d . . . . .
C11 C 0.1889(4) 0.7385(4) 0.8419(3) 0.0204(8) Uani 1 1 d . . . . .
C34 C 0.8517(5) 0.3657(5) 0.8506(4) 0.0325(10) Uani 1 1 d . . . . .
H34 H 0.941648 0.356410 0.873265 0.039 Uiso 1 1 calc R U . . .
C16 C 0.1444(5) 0.7616(4) 0.7470(4) 0.0279(9) Uani 1 1 d . . . . .
H16 H 0.190542 0.738956 0.681836 0.034 Uiso 1 1 calc R U . . .
C8 C 0.2972(4) 0.5551(4) 0.7921(3) 0.0202(8) Uani 1 1 d . . . . .
C1 C 0.1771(4) 0.1104(4) 0.4981(4) 0.0295(9) Uani 1 1 d . . . . .
C12 C 0.1242(5) 0.7729(4) 0.9379(4) 0.0296(9) Uani 1 1 d . . . . .
H12 H 0.157561 0.758404 1.003213 0.036 Uiso 1 1 calc R U . . .
C35 C 0.8098(5) 0.4785(5) 0.8982(5) 0.0376(11) Uani 1 1 d . . . . .
H35 H 0.872351 0.547556 0.952203 0.045 Uiso 1 1 calc R U . . .
C36 C 0.6770(5) 0.4915(4) 0.8675(4) 0.0311(10) Uani 1 1 d . . . . .
H36 H 0.647750 0.568217 0.902636 0.037 Uiso 1 1 calc R U . . .
C4 C 0.1875(5) 0.4534(5) 0.4804(5) 0.0365(11) Uani 1 1 d . . . . .
H00Q H 0.114482 0.491746 0.512520 0.044 Uiso 1 1 calc R U . . .
C15 C 0.0303(5) 0.8188(5) 0.7490(4) 0.0378(12) Uani 1 1 d . . . . .
H15 H -0.001597 0.835238 0.684432 0.045 Uiso 1 1 calc R U . . .
C5 C 0.2571(6) 0.4808(5) 0.3988(5) 0.0424(12) Uani 1 1 d . . . . .
H00S H 0.241245 0.538965 0.365348 0.051 Uiso 1 1 calc R U . . .
C21 C 0.4346(4) 0.7584(4) 0.9072(4) 0.0243(9) Uani 1 1 d . . . . .
C14 C -0.0360(5) 0.8513(5) 0.8423(5) 0.0400(12) Uani 1 1 d . . . . .
H14 H -0.114006 0.889657 0.842126 0.048 Uiso 1 1 calc R U . . .
C26 C 0.4815(5) 0.7536(4) 1.0109(4) 0.0305(10) Uani 1 1 d . . . . .
H26 H 0.431680 0.696680 1.037661 0.037 Uiso 1 1 calc R U . . .
C22 C 0.5071(4) 0.8416(4) 0.8684(4) 0.0287(9) Uani 1 1 d . . . . .
H22 H 0.475438 0.845396 0.797456 0.034 Uiso 1 1 calc R U . . .
C13 C 0.0100(5) 0.8288(5) 0.9381(5) 0.0365(11) Uani 1 1 d . . . . .
H13 H -0.036551 0.851448 1.003008 0.044 Uiso 1 1 calc R U . . .
C6 C 0.3530(6) 0.4059(5) 0.3774(5) 0.0458(13) Uani 1 1 d . . . . .
H00Y H 0.418534 0.402692 0.326200 0.055 Uiso 1 1 calc R U . . .
C25 C 0.6010(5) 0.8318(5) 1.0752(4) 0.0356(11) Uani 1 1 d . . . . .
H25 H 0.633182 0.828552 1.146242 0.043 Uiso 1 1 calc R U . . .
C9 C 0.5515(7) 0.0657(6) 0.3820(6) 0.0563(16) Uani 1 1 d . . . . .
H93 H 0.627847 0.055567 0.336982 0.084 Uiso 1 1 calc R U . . .
H91 H 0.464686 0.022111 0.332147 0.084 Uiso 1 1 calc R U . . .
H92 H 0.565101 0.031071 0.440745 0.084 Uiso 1 1 calc R U . . .
C23 C 0.6269(5) 0.9196(5) 0.9345(5) 0.0393(12) Uani 1 1 d . . . . .
H23 H 0.676935 0.977127 0.908576 0.047 Uiso 1 1 calc R U . . .
C24 C 0.6735(5) 0.9144(5) 1.0366(5) 0.0393(12) Uani 1 1 d . . . . .
H24 H 0.755806 0.967739 1.080758 0.047 Uiso 1 1 calc R U . . .
H00B H 0.394(6) 0.287(6) 0.457(5) 0.049(17) Uiso 1 1 d . . . . .
H94 H 0.624(12) 0.254(12) 0.494(10) 0.16(5) Uiso 1 1 d . . . . .

loop_
_atom_site_aniso_label
_atom_site_aniso_U_11
_atom_site_aniso_U_22
_atom_site_aniso_U_33
_atom_site_aniso_U_23
_atom_site_aniso_U_13
_atom_site_aniso_U_12
Re1 0.01723(9) 0.01658(9) 0.02494(10) 0.00609(7) -0.00150(6) 0.00068(6)
S1 0.0179(4) 0.0207(5) 0.0337(6) 0.0057(4) 0.0038(4) 0.0020(4)
O4 0.0192(14) 0.0189(15) 0.0352(17) 0.0038(13) -0.0012(12) 0.0033(11)
O2 0.0224(16) 0.050(2) 0.0388(19) 0.0218(17) -0.0028(14) 0.0026(15)
O1 0.052(2) 0.0254(19) 0.049(2) -0.0040(17) 0.0069(19) 0.0085(17)
N3 0.0198(16) 0.0188(17) 0.0280(18) 0.0061(14) 0.0004(14) 0.0026(13)
O3 0.040(2) 0.048(2) 0.049(2) 0.0322(19) 0.0002(17) 0.0032(17)
N1 0.0219(17) 0.0277(19) 0.0290(19) 0.0109(16) 0.0051(15) 0.0024(15)
N4 0.0188(16) 0.0168(16) 0.0257(17) 0.0051(14) -0.0002(13) 0.0033(13)
O9 0.042(2) 0.054(3) 0.051(2) 0.008(2) 0.0017(19) 0.017(2)
N2 0.032(2) 0.034(2) 0.047(2) 0.018(2) 0.0151(19) 0.0104(18)
C2 0.024(2) 0.023(2) 0.025(2) 0.0108(17) -0.0004(17) 0.0013(16)
C32 0.0214(19) 0.024(2) 0.023(2) 0.0061(17) 0.0019(16) 0.0039(16)
C3 0.026(2) 0.021(2) 0.037(2) 0.0117(19) -0.0093(19) 0.0002(17)
C33 0.026(2) 0.031(2) 0.033(2) 0.014(2) 0.0055(18) 0.0110(18)
C7 0.0195(18) 0.0166(19) 0.024(2) 0.0048(16) 0.0014(15) 0.0005(15)
C31 0.0197(18) 0.0198(19) 0.0222(19) 0.0079(16) 0.0018(15) 0.0026(15)
C11 0.0195(18) 0.0149(18) 0.024(2) 0.0042(15) 0.0027(15) 0.0047(15)
C34 0.020(2) 0.042(3) 0.036(2) 0.017(2) 0.0003(18) 0.0057(19)
C16 0.029(2) 0.029(2) 0.025(2) 0.0087(18) 0.0011(17) 0.0074(18)
C8 0.0216(18) 0.0196(19) 0.0190(18) 0.0077(15) 0.0020(15) 0.0015(15)
C1 0.021(2) 0.023(2) 0.039(3) 0.0085(19) -0.0013(18) -0.0007(17)
C12 0.034(2) 0.028(2) 0.031(2) 0.0135(19) 0.0085(19) 0.0082(19)
C35 0.024(2) 0.037(3) 0.046(3) 0.015(2) -0.012(2) -0.001(2)
C36 0.026(2) 0.026(2) 0.035(2) 0.0062(19) -0.0057(19) 0.0044(18)
C4 0.034(2) 0.036(3) 0.048(3) 0.023(2) 0.009(2) 0.013(2)
C15 0.037(3) 0.037(3) 0.036(3) 0.009(2) -0.007(2) 0.015(2)
C5 0.055(3) 0.034(3) 0.049(3) 0.025(2) 0.016(3) 0.013(2)
C21 0.0215(19) 0.019(2) 0.029(2) 0.0045(17) 0.0009(17) 0.0049(16)
C14 0.029(2) 0.036(3) 0.051(3) 0.010(2) 0.002(2) 0.013(2)
C26 0.028(2) 0.031(2) 0.028(2) 0.0091(19) -0.0023(18) 0.0006(19)
C22 0.023(2) 0.023(2) 0.043(3) 0.016(2) 0.0068(19) 0.0003(17)
C13 0.035(3) 0.036(3) 0.042(3) 0.014(2) 0.019(2) 0.013(2)
C6 0.049(3) 0.041(3) 0.052(3) 0.022(3) 0.022(3) 0.006(3)
C25 0.033(2) 0.035(3) 0.030(2) 0.003(2) -0.005(2) 0.007(2)
C9 0.059(4) 0.048(4) 0.064(4) 0.025(3) 0.001(3) 0.013(3)
C23 0.027(2) 0.023(2) 0.063(4) 0.011(2) 0.010(2) 0.0008(19)
C24 0.021(2) 0.026(2) 0.051(3) -0.007(2) -0.004(2) 0.0044(19)

loop_
_atom_type_symbol
_atom_type_description
_atom_type_scat_dispersion_real
_atom_type_scat_dispersion_imag
_atom_type_scat_source
C C 0.0033 0.0016 'International Tables Vol C Tables 4.2.6.8 and 6.1.1.4'
H H 0.0000 0.0000 'International Tables Vol C Tables 4.2.6.8 and 6.1.1.4'
N N 0.0061 0.0033 'International Tables Vol C Tables 4.2.6.8 and 6.1.1.4'
O O 0.0106 0.0060 'International Tables Vol C Tables 4.2.6.8 and 6.1.1.4'
Re Re -1.0185 7.2310 'International Tables Vol C Tables 4.2.6.8 and 6.1.1.4'
S S 0.1246 0.1234 'International Tables Vol C Tables 4.2.6.8 and 6.1.1.4'

loop_
_geom_angle_atom_site_label_1
_geom_angle_atom_site_label_2
_geom_angle_atom_site_label_3
_geom_angle
_geom_angle_site_symmetry_1
_geom_angle_site_symmetry_3
C2 Re1 C3 89.11(18) . .
C2 Re1 C1 90.37(19) . .
C3 Re1 C1 90.5(2) . .
C2 Re1 O4 176.38(14) . .
C3 Re1 O4 93.57(16) . .
C1 Re1 O4 92.04(15) . .
C2 Re1 N1 94.95(16) . .
C3 Re1 N1 175.64(16) . .
C1 Re1 N1 91.07(18) . .
O4 Re1 N1 82.30(13) . .
C2 Re1 S1 89.76(13) . .
C3 Re1 S1 93.00(14) . .
C1 Re1 S1 176.50(15) . .
O4 Re1 S1 87.67(8) . .
N1 Re1 S1 85.43(10) . .
C8 S1 Re1 106.74(14) . .
C7 O4 Re1 132.4(3) . .
C7 N3 C8 127.5(4) . .
C4 N1 N2 105.5(4) . .
C4 N1 Re1 129.3(3) . .
N2 N1 Re1 124.5(3) . .
C8 N4 C21 121.1(3) . .
C8 N4 C11 121.4(3) . .
C21 N4 C11 117.0(3) . .
N1 N2 C6 111.0(4) . .
O2 C2 Re1 178.0(4) . .
C33 C32 C31 120.2(4) . .
O3 C3 Re1 179.5(4) . .
C32 C33 C34 120.4(4) . .
O4 C7 N3 130.2(4) . .
O4 C7 C31 115.5(3) . .
N3 C7 C31 114.3(3) . .
C32 C31 C36 119.7(4) . .
C32 C31 C7 119.7(4) . .
C36 C31 C7 120.6(4) . .
C12 C11 C16 121.3(4) . .
C12 C11 N4 119.5(4) . .
C16 C11 N4 119.1(4) . .
C35 C34 C33 119.3(4) . .
C11 C16 C15 118.6(4) . .
N3 C8 N4 112.9(3) . .
N3 C8 S1 130.1(3) . .
N4 C8 S1 116.8(3) . .
O1 C1 Re1 179.4(5) . .
C11 C12 C13 119.3(4) . .
C34 C35 C36 120.5(5) . .
C35 C36 C31 119.8(4) . .
N1 C4 C5 111.1(4) . .
C14 C15 C16 120.8(5) . .
C6 C5 C4 105.0(5) . .
C22 C21 C26 120.1(4) . .
C22 C21 N4 119.6(4) . .
C26 C21 N4 120.3(4) . .
C15 C14 C13 120.4(4) . .
C25 C26 C21 119.9(5) . .
C21 C22 C23 119.1(5) . .
C12 C13 C14 119.6(4) . .
N2 C6 C5 107.4(5) . .
C24 C25 C26 120.2(5) . .
C24 C23 C22 120.8(5) . .
C23 C24 C25 120.0(4) . .

loop_
_geom_bond_atom_site_label_1
_geom_bond_atom_site_label_2
_geom_bond_distance
_geom_bond_site_symmetry_2
Re1 C2 1.894(4) .
Re1 C3 1.905(5) .
Re1 C1 1.917(5) .
Re1 O4 2.123(3) .
Re1 N1 2.196(4) .
Re1 S1 2.4518(12) .
S1 C8 1.713(4) .
O4 C7 1.266(5) .
O2 C2 1.163(5) .
O1 C1 1.156(6) .
N3 C7 1.322(5) .
N3 C8 1.342(5) .
O3 C3 1.166(6) .
N1 C4 1.329(6) .
N1 N2 1.350(5) .
N4 C8 1.358(5) .
N4 C21 1.441(5) .
N4 C11 1.449(5) .
O9 C9 1.406(7) .
N2 C6 1.352(7) .
C32 C33 1.381(6) .
C32 C31 1.387(6) .
C33 C34 1.394(7) .
C7 C31 1.500(5) .
C31 C36 1.391(6) .
C11 C12 1.381(6) .
C11 C16 1.382(6) .
C34 C35 1.384(7) .
C16 C15 1.395(6) .
C12 C13 1.390(6) .
C35 C36 1.390(6) .
C4 C5 1.395(7) .
C15 C14 1.362(7) .
C5 C6 1.365(8) .
C21 C22 1.385(6) .
C21 C26 1.387(6) .
C14 C13 1.394(8) .
C26 C25 1.382(7) .
C22 C23 1.391(7) .
C25 C24 1.378(8) .
C23 C24 1.369(8) .
